data_7720812
loop_
_publ_author_name
'Gonz&#xe1;lez, Jonay'
'Fagundes, Vinicius K.'
'Hay, Moya A.'
'Dallerba, Elena'
'Massi, Massimiliano'
'Hall, Christopher R.'
'Giansiracusa, Marcus J.'
'Boskovic, Colette'

_publ_section_title
;
 Correlating luminescence and single-molecule magnetism for two series of
 heteroleptic lanthanoid complexes.
;
_journal_issue 4
_journal_name_full 'Dalton transactions (Cambridge, England : 2003)'
_journal_page_first 1792
_journal_page_last 1805
_journal_paper_doi 10.1039/d5dt02364e
_journal_volume 55
_journal_year 2026
_chemical_formula_moiety 'C18 H18 Cl3 N4 Tb'
_chemical_formula_sum 'C18 H18 Cl3 N4 Tb'
_chemical_formula_weight 555.63
_chemical_name_systematic MH3-017-TbCl
_space_group_crystal_system monoclinic
_space_group_IT_number 14
_space_group_name_Hall '-P 2ybc'
_space_group_name_H-M_alt 'P 1 21/c 1'
_atom_sites_solution_hydrogens geom
_atom_sites_solution_primary dual
_audit_creation_date 2023-12-19
_audit_creation_method
;
Olex2 1.5
(compiled 2023.08.24 svn.re1ec1418 for OlexSys, GUI svn.r6817)
;
_audit_update_record
;
2025-12-04 deposited with the CCDC.	2025-12-18 downloaded from the CCDC.
;
_cell_angle_alpha 90
_cell_angle_beta 104.5110(10)
_cell_angle_gamma 90
_cell_formula_units_Z 4
_cell_length_a 8.62510(10)
_cell_length_b 16.23530(10)
_cell_length_c 14.64480(10)
_cell_measurement_reflns_used 50113
_cell_measurement_temperature 100.0(4)
_cell_measurement_theta_max 80.0530
_cell_measurement_theta_min 4.2010
_cell_volume 1985.31(3)
_computing_cell_refinement 'CrysAlisPro 1.171.42.49 (Rigaku OD, 2022)'
_computing_data_collection 'CrysAlisPro 1.171.42.49 (Rigaku OD, 2022)'
_computing_data_reduction 'CrysAlisPro 1.171.42.49 (Rigaku OD, 2022)'
_computing_molecular_graphics 'Olex2 1.5 (Dolomanov et al., 2009)'
_computing_publication_material 'Olex2 1.5 (Dolomanov et al., 2009)'
_computing_structure_refinement 'SHELXL 2018/3 (Sheldrick, 2015)'
_computing_structure_solution 'SHELXT 2018/2 (Sheldrick, 2018)'
_diffrn_ambient_environment N~2~
_diffrn_ambient_temperature 100.0(4)
_diffrn_detector 'Hybrid Pixel Array Detector'
_diffrn_detector_area_resol_mean 10.0000
_diffrn_detector_type HyPix
_diffrn_measured_fraction_theta_full 1.000
_diffrn_measured_fraction_theta_max 0.993
_diffrn_measurement_details
;
List of Runs (angles in degrees, time in seconds):

  # Type    Start    End  Width  t~exp~   \w     \q     \k     \f   Frames
#--------------------------------------------------------------------------
  1  \w    -12.00  16.00   0.50    0.05    --   18.00  97.00-109.74   56
  2  \w    -12.00  21.00   0.50    0.05    --   18.00  96.00 -73.18   66
  3  \w      1.00  28.00   0.50    0.05    --   30.00  93.00  37.29   54
  4  \w    -40.00 -15.00   0.50    0.05    --    6.00 125.00  44.03   50
  5  \w     17.00  42.00   0.50    0.05    --   46.00  90.00  68.33   50
  6  \w     17.00  42.00   0.50    0.05    --   46.00  90.00 124.73   50
  7  \w     17.00  42.00   0.50    0.05    --   46.00  90.00 156.54   50
  8  \w     82.00 108.00   0.50    0.05    --   50.00  74.00 170.14   52
  9  \w     29.00  60.00   0.50    0.05    --   50.00  74.00 170.14   62
 10  \w     91.00 133.00   0.50    0.21    --  113.25  77.00 120.00   84
 11  \w     92.00 125.00   0.50    0.21    --  113.25  77.00  90.00   66
 12  \w    133.00 178.00   0.50    0.21    --  113.25  77.00  90.00   90
 13  \w    137.00 177.00   0.50    0.21    --  113.25  77.00   0.00   80
 14  \w    140.00 178.00   0.50    0.21    --  113.25  77.00 -30.00   76
 15  \w     92.00 135.00   0.50    0.21    --  113.25  77.00 -30.00   86
 16  \w     91.00 119.00   0.50    0.21    --  113.25  77.00   0.00   56
 17  \w    141.00 176.00   0.50    0.21    --  113.25  77.00 -90.00   70
 18  \w    142.00 177.00   0.50    0.21    --  113.25  77.00-120.00   70
 19  \w     92.00 136.00   0.50    0.21    --  113.25  77.00-120.00   88
 20  \w     27.00  52.00   0.50    0.05    --   50.00  77.00 -63.22   50
 21  \w     31.00  83.00   0.50    0.05    --   54.00  77.00 -36.48  104
 22  \w     91.00 118.00   0.50    0.21    --  113.25  77.00  60.00   54
 23  \w    125.00 157.00   0.50    0.21    --  113.25  77.00  60.00   64
 24  \w    153.00 178.00   0.50    0.21    --  113.25  77.00 150.00   50
 25  \w     94.00 178.00   0.50    0.21    --  113.25  77.00 -60.00  168
 26  \w     95.00 133.00   0.50    0.21    --  113.25  77.00 -90.00   76
 27  \w     91.00 121.00   0.50    0.21    --  113.25  77.00-150.00   60
 28  \w     91.00 134.00   0.50    0.21    --  113.25  77.00-180.00   86
 29  \w    130.00 175.00   0.50    0.21    --  113.25  77.00-150.00   90
 30  \w     92.00 178.00   0.50    0.21    --  113.25  77.00  30.00  172
 31  \w    140.00 175.00   0.50    0.21    --  113.25  77.00 120.00   70
 32  \w     91.00 137.00   0.50    0.21    --  113.25  77.00 150.00   92
 33  \w     32.00  58.00   0.50    0.05    --   54.00  76.00  44.88   52
 34  \w     73.00  99.00   0.50    0.05    --   54.00  76.00  44.88   52
 35  \w     32.00  58.00   0.50    0.05    --   54.00  75.00 107.72   52
 36  \w     33.00  58.00   0.50    0.05    --   54.00  75.00-108.19   50
 37  \w     33.00  59.00   0.50    0.05    --   54.00  75.00-124.75   52
 38  \w     63.00  89.00   0.50    0.05    --   54.00  75.00-124.75   52
 39  \w     90.00 125.00   0.50    0.05    --   54.00  75.00-108.19   70
 40  \w    101.00 126.00   0.50    0.05    --   54.00  74.00  13.03   50
 41  \w     38.00  64.00   0.50    0.05    --   54.00  74.00 129.26   52
 42  \w     35.00  61.00   0.50    0.05    --   54.00  74.00  72.62   52
 43  \w     33.00  58.00   0.50    0.05    --   54.00  74.00  13.03   50
 44  \w     37.00  62.00   0.50    0.05    --   58.00  73.00 -17.71   50
 45  \w     33.00  59.00   0.50    0.05    --   54.00  74.00-151.32   52
 46  \w     82.00 120.00   0.50    0.21    --  102.00  74.00-126.93   76
 47  \w    146.00 174.00   0.50    0.21    --  102.00  74.00-126.93   56
 48  \w     97.00 122.00   0.50    0.21    --  113.25  61.00 -30.00   50
 49  \w     99.00 150.00   0.50    0.21    --  113.25  61.00  30.00  102
 50  \w     98.00 158.00   0.50    0.21    --  113.25  61.00 120.00  120
 51  \w    100.00 176.00   0.50    0.21    --  113.25  61.00  60.00  152
 52  \w     98.00 174.00   0.50    0.21    --  113.25  61.00   0.00  152
 53  \w    128.00 155.00   0.50    0.21    --  113.25  61.00 -30.00   54
 54  \w    101.00 165.00   0.50    0.21    --  113.25  61.00  90.00  128
 55  \w    133.00 173.00   0.50    0.21    --  113.25  61.00 150.00   80
 56  \w     97.00 129.00   0.50    0.21    --  113.25  61.00 150.00   64
 57  \w     99.00 155.00   0.50    0.21    --  113.25  61.00 -60.00  112
 58  \w     97.00 172.00   0.50    0.21    --  113.25  61.00-180.00  150
 59  \w     98.00 159.00   0.50    0.21    --  113.25  61.00-150.00  122
 60  \w     99.00 162.00   0.50    0.21    --  113.25  61.00 -90.00  126
 61  \w    106.00 131.00   0.50    0.21    --  113.25 139.00  13.00   50
 62  \w     94.00 134.00   0.50    0.21    --  113.25 131.00-161.00   80
 63  \w     45.00  90.00   0.50    0.21    --  113.25 -77.00 -30.00   90
 64  \w     46.00 100.00   0.50    0.21    --  113.25 -77.00  30.00  108
 65  \w     48.00  89.00   0.50    0.21    --  113.25 -77.00 120.00   82
 66  \w     42.00  89.00   0.50    0.21    --  113.25 -77.00 150.00   94
 67  \w     42.00  71.00   0.50    0.21    --  113.25 -77.00-150.00   58
 68  \w     43.00 103.00   0.50    0.21    --  113.25 -94.00 -90.00  120
 69  \w     49.00  74.00   0.50    0.21    --  113.25-139.00 -47.00   50
 70  \w     82.00 121.00   0.50    0.21    --  113.25-139.00 -47.00   78
 71  \w     80.00 110.00   0.50    0.21    --  113.25-125.00 -90.00   60
 72  \w     42.00 102.00   0.50    0.05    --   47.51-139.00 -47.00  120
 73  \w     86.00 111.00   0.50    0.21    --  113.25-125.00-150.00   50
 74  \w     46.00 110.00   0.50    0.21    --  113.25-125.00-120.00  128
 75  \w     45.00  70.00   0.50    0.21    --  113.25-125.00-150.00   50
 76  \w     46.00 111.00   0.50    0.21    --  113.25-125.00  60.00  130
 77  \w     45.00 110.00   0.50    0.21    --  113.25-125.00  90.00  130
 78  \w     67.00 108.00   0.50    0.21    --  113.25-131.00 127.00   82
 79  \w     64.00 107.00   0.50    0.21    --  113.25-105.00 127.00   86
 80  \w     45.00 106.00   0.50    0.21    --  113.25 -94.00 120.00  122
 81  \w     38.00  96.00   0.50    0.05    --   47.51-131.00 127.00  116
 82  \w     45.00 106.00   0.50    0.21    --  113.25 -94.00 -30.00  122
 83  \w     44.00  76.00   0.50    0.21    --  113.25 -94.00 -60.00   64
 84  \w     80.00 106.00   0.50    0.21    --  113.25 -94.00 -60.00   52
 85  \w    -95.00 -34.00   0.50    0.05    --  -47.51 139.00  13.00  122
 86  \w    -82.00 -57.00   0.50    0.21    --  -91.75 139.00  13.00   50
 87  \w    -80.00 -55.00   0.50    0.21    --  -91.75 131.00-161.00   50
 88  \w    -89.00 -16.00   0.50    0.05    --  -47.51 131.00-161.00  146
 89  \w   -117.00 -91.00   0.50    0.05    --  -47.51 -45.00-155.70   52
 90  \w   -117.00 -47.00   0.50    0.05    --  -47.51 -19.00-120.00  140
 91  \w    -74.00 -47.00   0.50    0.05    --  -47.51 -45.00-155.70   54
 92  \w    -70.00 -37.00   0.50    0.05    --  -47.51 -19.00  60.00   66
 93  \w   -108.00 -83.00   0.50    0.05    --  -47.51 -19.00  60.00   50
 94  \w    -77.00 -51.00   0.50    0.05    --  -74.00 -77.00 -28.83   52
 95  \w    -81.00 -55.00   0.50    0.05    --  -78.00 -77.00 -99.56   52
 96  \w    -85.00 -59.00   0.50    0.21    --  -82.00 -77.00-150.31   52
 97  \w    -96.00 -70.00   0.50    0.21    --  -91.75 -77.00 -90.00   52
 98  \w    -95.00 -69.00   0.50    0.21    --  -91.75 -77.00 -30.00   52
 99  \w    -96.00 -70.00   0.50    0.21    --  -91.75 -77.00  60.00   52
100  \w    -94.00 -69.00   0.50    0.21    --  -91.75 -77.00  90.00   50
101  \w    -95.00 -69.00   0.50    0.21    --  -91.75 -77.00 115.46   52
102  \w   -110.00 -69.00   0.50    0.21    --  -91.75 -77.00 151.46   82
103  \w   -161.00-135.00   0.50    0.21    --  -91.75 -77.00 151.46   52
104  \w    -96.00 -71.00   0.50    0.21    --  -91.75 -77.00 -60.00   50
105  \w    -95.00 -69.00   0.50    0.21    --  -91.75 -77.00-120.00   52
106  \w    -98.00 -70.00   0.50    0.21    --  -91.75 -77.00-150.00   56
107  \w   -163.00-112.00   0.50    0.21    --  -91.75 -77.00-120.00  102
108  \w   -134.00 -69.00   0.50    0.21    --  -91.75 -77.00   0.00  130
109  \w    -77.00 -51.00   0.50    0.05    --  -74.00 -76.00 -74.68   52
110  \w    -85.00 -60.00   0.50    0.21    --  -82.00 -76.00 149.52   50
111  \w    -85.00 -55.00   0.50    0.05    --  -78.00 -76.00 170.72   60
112  \w    -92.00 -67.00   0.50    0.21    --  -90.00 -76.00 175.24   50
113  \w   -162.00-127.00   0.50    0.21    --  -90.00 -76.00 175.24   70
114  \w    -89.00 -64.00   0.50    0.21    --  -86.00 -75.00 123.92   50
115  \w    -90.00 -60.00   0.50    0.21    --  -82.00 -75.00  89.87   60
116  \w   -104.00 -71.00   0.50    0.21    --  -91.75 -72.00  65.85   66
117  \w    -94.00 -69.00   0.50    0.21    --  -91.75 -76.00  15.14   50
118  \w   -100.00 -71.00   0.50    0.21    --  -91.75 -73.00 -54.09   58
119  \w   -102.00 -72.00   0.50    0.21    --  -91.75 -70.00 -20.71   60
120  \w   -104.00 -72.00   0.50    0.21    --  -91.75 -69.00 -34.50   64
121  \w   -108.00 -72.00   0.50    0.21    --  -91.75 -69.00  21.69   72
122  \w    -82.00 -48.00   0.50    0.05    --  -66.00 -68.00  70.02   68
123  \w    -99.00 -73.00   0.50    0.21    --  -91.75 -67.00  31.62   52
124  \w    -98.00 -73.00   0.50    0.21    --  -91.75 -67.00 156.74   50
125  \w   -160.00-135.00   0.50    0.21    --  -91.75 -67.00 156.74   50
126  \w    -73.00 -43.00   0.50    0.05    --  -62.00 -67.00 -18.70   60
127  \w    -98.00 -72.00   0.50    0.21    --  -91.75 -71.00 -78.62   52
128  \w    -97.00 -71.00   0.50    0.21    --  -91.75 -71.00-114.90   52
129  \w    -79.00 -53.00   0.50    0.05    --  -74.00 -75.00-178.69   52
130  \w    -80.00 -46.00   0.50    0.05    --  -62.00 -65.00-171.91   68
131  \w    -79.00 -48.00   0.50    0.05    --  -66.00 -65.00-150.27   62
132  \w    -74.00 -48.00   0.50    0.05    --  -66.00 -65.00-122.85   52
133  \w    -84.00 -58.00   0.50    0.05    --  -74.00 -63.00 -81.04   52
134  \w    -97.00 -57.00   0.50    0.05    --  -74.00 -63.00 -33.54   80
135  \w    -73.00 -48.00   0.50    0.05    --  -66.00 -65.00   0.63   50
136  \w    -89.00 -48.00   0.50    0.05    --  -66.00 -64.00  29.62   82
137  \w    -83.00 -57.00   0.50    0.05    --  -74.00 -62.00  -5.06   52
138  \w    -87.00 -61.00   0.50    0.05    --  -78.00 -62.00 -16.40   52
139  \w    -83.00 -57.00   0.50    0.05    --  -74.00 -62.00  21.51   52
140  \w    -75.00 -49.00   0.50    0.05    --  -66.00 -63.00  96.27   52
141  \w    -75.00 -49.00   0.50    0.05    --  -66.00 -63.00 117.15   52
142  \w   -106.00 -75.00   0.50    0.21    --  -91.75 -61.00  60.00   62
143  \w    -91.00 -63.00   0.50    0.05    --  -78.00 -60.00-169.03   56
144  \w   -116.00 -91.00   0.50    0.05    --  -47.51-139.00 -47.00   50
145  \w   -135.00-109.00   0.50    0.21    --  -91.75-139.00 -47.00   52
146  \w   -140.00-115.00   0.50    0.21    --  -91.75-131.00 127.00   50
147  \w   -118.00 -93.00   0.50    0.05    --  -47.51-131.00 127.00   50
;
_diffrn_measurement_device 'four-circle diffractometer'
_diffrn_measurement_device_type 'XtaLAB Synergy, Dualflex, HyPix'
_diffrn_measurement_method '\w scans'
_diffrn_orient_matrix_type 'CrysAlisPro convention (1999,Acta A55,543-557)'
_diffrn_orient_matrix_UB_11 -0.0093919000
_diffrn_orient_matrix_UB_12 0.0907596000
_diffrn_orient_matrix_UB_13 -0.0316604000
_diffrn_orient_matrix_UB_21 -0.0480901000
_diffrn_orient_matrix_UB_22 -0.0275781000
_diffrn_orient_matrix_UB_23 -0.1039497000
_diffrn_orient_matrix_UB_31 -0.1778318000
_diffrn_orient_matrix_UB_32 0.0026485000
_diffrn_orient_matrix_UB_33 0.0015583000
_diffrn_radiation_monochromator mirror
_diffrn_radiation_probe x-ray
_diffrn_radiation_type 'Cu K\a'
_diffrn_radiation_wavelength 1.54184
_diffrn_reflns_av_R_equivalents 0.0861
_diffrn_reflns_av_unetI/netI 0.0243
_diffrn_reflns_Laue_measured_fraction_full 1.000
_diffrn_reflns_Laue_measured_fraction_max 0.993
_diffrn_reflns_limit_h_max 9
_diffrn_reflns_limit_h_min -10
_diffrn_reflns_limit_k_max 20
_diffrn_reflns_limit_k_min -20
_diffrn_reflns_limit_l_max 18
_diffrn_reflns_limit_l_min -18
_diffrn_reflns_number 73355
_diffrn_reflns_point_group_measured_fraction_full 1.000
_diffrn_reflns_point_group_measured_fraction_max 0.993
_diffrn_reflns_theta_full 67.684
_diffrn_reflns_theta_max 80.333
_diffrn_reflns_theta_min 4.140
_diffrn_source 'micro-focus sealed X-ray tube'
_diffrn_source_type 'PhotonJet (Cu) X-ray Source'
_exptl_absorpt_coefficient_mu 21.305
_exptl_absorpt_correction_T_max 0.653
_exptl_absorpt_correction_T_min 0.052
_exptl_absorpt_correction_type gaussian
_exptl_absorpt_process_details
;
CrysAlisPro 1.171.42.49 (Rigaku Oxford Diffraction, 2022)
Numerical absorption correction based on gaussian integration over
a multifaceted crystal model
Empirical absorption correction using spherical harmonics,
implemented in SCALE3 ABSPACK scaling algorithm.
;
_exptl_crystal_colour 'clear whiteish colourless'
_exptl_crystal_colour_lustre clear
_exptl_crystal_colour_modifier whiteish
_exptl_crystal_colour_primary colourless
_exptl_crystal_density_diffrn 1.859
_exptl_crystal_description needle
_exptl_crystal_F_000 1080
_exptl_crystal_preparation 'Magnetic properties,Luminescent'
_exptl_crystal_recrystallization_method 'Re-crystallisation from solvent: Acetonitrile/Diisopropylether'
_exptl_crystal_size_max 0.51
_exptl_crystal_size_mid 0.095
_exptl_crystal_size_min 0.075
_refine_diff_density_max 0.834
_refine_diff_density_min -0.970
_refine_diff_density_rms 0.111
_refine_ls_extinction_coef 0.00057(6)
_refine_ls_extinction_expression Fc^*^=kFc[1+0.001xFc^2^\l^3^/sin(2\q)]^-1/4^
_refine_ls_extinction_method 'SHELXL-2018/3 (Sheldrick 2018)'
_refine_ls_goodness_of_fit_ref 0.838
_refine_ls_hydrogen_treatment constr
_refine_ls_matrix_type full
_refine_ls_number_parameters 236
_refine_ls_number_reflns 4304
_refine_ls_number_restraints 0
_refine_ls_restrained_S_all 0.838
_refine_ls_R_factor_all 0.0273
_refine_ls_R_factor_gt 0.0266
_refine_ls_shift/su_max 0.002
_refine_ls_shift/su_mean 0.000
_refine_ls_structure_factor_coef Fsqd
_refine_ls_weighting_details 'w=1/[\s^2^(Fo^2^)+(0.0643P)^2^+3.2726P] where P=(Fo^2^+2Fc^2^)/3'
_refine_ls_weighting_scheme calc
_refine_ls_wR_factor_gt 0.0749
_refine_ls_wR_factor_ref 0.0758
_reflns_Friedel_coverage 0.000
_reflns_number_gt 4193
_reflns_number_total 4304
_reflns_threshold_expression 'I > 2\s(I)'
_cod_data_source_file d5dt02364e2.cif
_cod_data_source_block exp_962
_cod_database_code 7720812
_shelx_shelxl_version_number 2018/3
_chemical_oxdiff_formula C18H18Cl3N4Tb
_chemical_oxdiff_usercomment 'TbCl3 needle crystallized straight out of solution'
_shelx_space_group_comment
;
The symmetry employed for this shelxl refinement is uniquely defined
by the following loop, which should always be used as a source of
symmetry information in preference to the above space-group names.
They are only intended as comments.
;
_shelx_estimated_absorpt_t_max 0.298
_shelx_estimated_absorpt_t_min 0.033
_olex2_refinement_description
;
1.a Secondary CH2 refined with riding coordinates:
 C009(H00A,H00B), C00J(H00F,H00J), C00O(H00O,H00P)
1.b Aromatic/amide H refined with riding coordinates:
 C00A(H00C), C00C(H00D), C00E(H00E), C00G(H00G), C00H(H00H), C00I(H00I),
 C00K(H00K), C00L(H00L), C00M(H00M), C00N(H00N), C00P(H00Q), C00Q(H00R)
;
_ins_header
;
TITL exp_962 in P2(1)/c 
REM P2(1)/c (#14 in standard setting)
CELL 1.54184   8.625083  16.235337  14.644795  90.0000 104.5113  90.0000
ZERR    4.00   0.000058   0.000084   0.000086   0.0000   0.0006   0.0000
LATT  1
SYMM -x, y+1/2,-z+1/2 
SFAC C H N Cl Tb
UNIT 72.00 72.00 16.00 12.00 4.00
REM  CrysAlisPro recorded range (K): Min=99.7; max=100.2; aver:100.0
TEMP -173
SIZE 0.07 0.09 0.51
TREF
HKLF 4
END
;
_olex2_submission_original_sample_id MH3-017-TbCl
_olex2_submission_special_instructions 'No special instructions were received'
_oxdiff_exptl_absorpt_empirical_details
;
Empirical correction (ABSPACK) includes:
- Absorption correction using spherical harmonics
- Frame scaling
;
_oxdiff_exptl_absorpt_empirical_full_max 1.832
_oxdiff_exptl_absorpt_empirical_full_min 0.591

loop_
_space_group_symop_operation_xyz
'x, y, z'
'-x, y+1/2, -z+1/2'
'-x, -y, -z'
'x, -y-1/2, z-1/2'

loop_
_atom_site_label
_atom_site_type_symbol
_atom_site_fract_x
_atom_site_fract_y
_atom_site_fract_z
_atom_site_U_iso_or_equiv
_atom_site_adp_type
_atom_site_occupancy
_atom_site_site_symmetry_order
_atom_site_calc_flag
_atom_site_refinement_flags_posn
_atom_site_refinement_flags_adp
_atom_site_refinement_flags_occupancy
_atom_site_disorder_assembly
_atom_site_disorder_group
Tb01 Tb 0.72164(2) 0.64755(2) 0.25723(2) 0.01489(8) Uani 1 1 d . . . . .
Cl02 Cl 0.63936(7) 0.49086(4) 0.23823(4) 0.02075(13) Uani 1 1 d . . . . .
Cl03 Cl 1.02073(8) 0.63076(4) 0.35414(5) 0.02619(15) Uani 1 1 d . . . . .
Cl04 Cl 0.82175(9) 0.65119(4) 0.10229(5) 0.02662(16) Uani 1 1 d . . . . .
N005 N 0.5124(2) 0.74037(13) 0.30442(14) 0.0157(4) Uani 1 1 d . . . . .
N006 N 0.6680(3) 0.61749(14) 0.41759(15) 0.0192(4) Uani 1 1 d . . . . .
N007 N 0.7969(3) 0.79755(14) 0.27927(16) 0.0196(4) Uani 1 1 d . . . . .
N008 N 0.4576(3) 0.66036(14) 0.13303(16) 0.0185(4) Uani 1 1 d . . . . .
C009 C 0.4021(3) 0.77801(15) 0.22116(17) 0.0186(5) Uani 1 1 d . . . . .
H00A H 0.456449 0.824976 0.199173 0.022 Uiso 1 1 calc R U . . .
H00B H 0.307082 0.799681 0.239604 0.022 Uiso 1 1 calc R U . . .
C00A C 0.1616(3) 0.6699(2) 0.00230(19) 0.0248(6) Uani 1 1 d . . . . .
H00C H 0.060453 0.672989 -0.042087 0.030 Uiso 1 1 calc R U . . .
C00B C 0.7250(3) 0.84590(15) 0.33090(19) 0.0188(5) Uani 1 1 d . . . . .
C00C C 0.4814(3) 0.61929(16) 0.51392(19) 0.0222(5) Uani 1 1 d . . . . .
H00D H 0.381871 0.637611 0.523211 0.027 Uiso 1 1 calc R U . . .
C00D C 0.5272(3) 0.64064(15) 0.43259(19) 0.0183(5) Uani 1 1 d . . . . .
C00E C 0.7657(3) 0.57027(17) 0.48356(19) 0.0237(5) Uani 1 1 d . . . . .
H00E H 0.865253 0.553231 0.473114 0.028 Uiso 1 1 calc R U . . .
C00F C 0.3485(3) 0.71780(15) 0.14154(17) 0.0174(5) Uani 1 1 d . . . . .
C00G C 0.2735(3) 0.61141(18) -0.00768(18) 0.0231(5) Uani 1 1 d . . . . .
H00G H 0.250818 0.574062 -0.059257 0.028 Uiso 1 1 calc R U . . .
C00H C 0.7741(3) 0.92651(16) 0.35350(19) 0.0226(5) Uani 1 1 d . . . . .
H00H H 0.720936 0.959670 0.389675 0.027 Uiso 1 1 calc R U . . .
C00I C 0.4182(3) 0.60863(17) 0.05883(18) 0.0218(5) Uani 1 1 d . . . . .
H00I H 0.494121 0.568173 0.052023 0.026 Uiso 1 1 calc R U . . .
C00J C 0.5939(3) 0.80741(16) 0.36761(17) 0.0181(5) Uani 1 1 d . . . . .
H00F H 0.639885 0.784834 0.431455 0.022 Uiso 1 1 calc R U . . .
H00J H 0.514532 0.850111 0.372710 0.022 Uiso 1 1 calc R U . . .
C00K C 0.5829(4) 0.57083(17) 0.58153(19) 0.0254(6) Uani 1 1 d . . . . .
H00K H 0.553790 0.555305 0.637531 0.031 Uiso 1 1 calc R U . . .
C00L C 0.9202(3) 0.82879(19) 0.2494(2) 0.0241(5) Uani 1 1 d . . . . .
H00L H 0.971160 0.794843 0.212771 0.029 Uiso 1 1 calc R U . . .
C00M C 0.9754(3) 0.90797(18) 0.2697(2) 0.0254(6) Uani 1 1 d . . . . .
H00M H 1.062967 0.927931 0.247664 0.031 Uiso 1 1 calc R U . . .
C00N C 0.9017(4) 0.95801(18) 0.3226(2) 0.0268(6) Uani 1 1 d . . . . .
H00N H 0.937695 1.012850 0.337458 0.032 Uiso 1 1 calc R U . . .
C00O C 0.4181(3) 0.68938(16) 0.35496(18) 0.0188(5) Uani 1 1 d . . . . .
H00O H 0.348493 0.651244 0.309943 0.023 Uiso 1 1 calc R U . . .
H00P H 0.348594 0.725438 0.382142 0.023 Uiso 1 1 calc R U . . .
C00P C 0.7275(4) 0.54559(18) 0.56569(19) 0.0262(6) Uani 1 1 d . . . . .
H00Q H 0.798859 0.511999 0.610343 0.031 Uiso 1 1 calc R U . . .
C00Q C 0.2000(3) 0.72390(18) 0.07828(19) 0.0234(5) Uani 1 1 d . . . . .
H00R H 0.125316 0.764430 0.086650 0.028 Uiso 1 1 calc R U . . .

loop_
_atom_site_aniso_label
_atom_site_aniso_U_11
_atom_site_aniso_U_22
_atom_site_aniso_U_33
_atom_site_aniso_U_23
_atom_site_aniso_U_13
_atom_site_aniso_U_12
Tb01 0.00969(11) 0.01757(11) 0.01737(11) -0.00055(4) 0.00331(7) 0.00018(4)
Cl02 0.0175(3) 0.0186(3) 0.0259(3) -0.0009(2) 0.0050(2) -0.0012(2)
Cl03 0.0121(3) 0.0298(3) 0.0345(3) 0.0050(3) 0.0018(2) 0.0010(2)
Cl04 0.0184(3) 0.0420(4) 0.0213(3) -0.0012(2) 0.0085(3) -0.0022(2)
N005 0.0102(9) 0.0178(9) 0.0182(9) -0.0002(7) 0.0018(7) -0.0010(8)
N006 0.0154(11) 0.0218(11) 0.0194(10) -0.0007(8) 0.0024(8) 0.0009(9)
N007 0.0150(11) 0.0207(10) 0.0230(11) 0.0015(8) 0.0045(8) -0.0024(8)
N008 0.0161(12) 0.0203(10) 0.0194(10) -0.0002(8) 0.0052(9) 0.0006(8)
C009 0.0140(12) 0.0204(11) 0.0205(11) 0.0002(9) 0.0026(9) 0.0004(9)
C00A 0.0140(13) 0.0354(15) 0.0219(13) -0.0009(11) -0.0012(10) -0.0005(11)
C00B 0.0141(13) 0.0209(12) 0.0196(12) 0.0015(9) 0.0009(10) 0.0007(9)
C00C 0.0246(14) 0.0217(13) 0.0222(12) -0.0035(10) 0.0098(10) -0.0028(11)
C00D 0.0158(13) 0.0183(12) 0.0201(12) -0.0023(9) 0.0035(10) -0.0021(9)
C00E 0.0220(14) 0.0260(13) 0.0223(12) -0.0005(10) 0.0041(10) 0.0045(11)
C00F 0.0127(12) 0.0192(11) 0.0205(11) 0.0028(9) 0.0048(9) -0.0021(9)
C00G 0.0220(14) 0.0283(14) 0.0191(12) -0.0028(10) 0.0052(10) -0.0039(11)
C00H 0.0187(13) 0.0202(12) 0.0256(13) -0.0002(10) -0.0006(10) -0.0016(10)
C00I 0.0224(14) 0.0226(12) 0.0209(12) -0.0008(10) 0.0063(10) -0.0004(10)
C00J 0.0144(12) 0.0204(11) 0.0189(11) -0.0029(9) 0.0028(9) -0.0015(9)
C00K 0.0362(16) 0.0230(13) 0.0188(12) -0.0008(10) 0.0099(11) -0.0014(11)
C00L 0.0168(13) 0.0282(13) 0.0271(13) 0.0028(11) 0.0053(10) -0.0021(11)
C00M 0.0139(13) 0.0284(14) 0.0308(13) 0.0086(11) -0.0003(10) -0.0062(10)
C00N 0.0213(14) 0.0221(13) 0.0314(14) 0.0042(11) -0.0043(11) -0.0061(11)
C00O 0.0136(12) 0.0215(11) 0.0217(11) 0.0004(9) 0.0050(9) -0.0015(9)
C00P 0.0316(16) 0.0243(13) 0.0211(12) -0.0004(10) 0.0035(11) 0.0015(11)
C00Q 0.0164(13) 0.0292(13) 0.0242(12) -0.0009(10) 0.0042(10) 0.0024(10)

loop_
_atom_type_symbol
_atom_type_description
_atom_type_scat_dispersion_real
_atom_type_scat_dispersion_imag
_atom_type_scat_source
C C 0.0181 0.0091 'International Tables Vol C Tables 4.2.6.8 and 6.1.1.4'
H H 0.0000 0.0000 'International Tables Vol C Tables 4.2.6.8 and 6.1.1.4'
Cl Cl 0.3639 0.7018 'International Tables Vol C Tables 4.2.6.8 and 6.1.1.4'
N N 0.0311 0.0180 'International Tables Vol C Tables 4.2.6.8 and 6.1.1.4'
Tb Tb -9.1472 9.1891 'International Tables Vol C Tables 4.2.6.8 and 6.1.1.4'

loop_
_exptl_crystal_face_index_h
_exptl_crystal_face_index_k
_exptl_crystal_face_index_l
_exptl_crystal_face_perp_dist
0 -1 -9 0.0410
0 1 9 0.0365
1 -9 -4 0.0321
0 9 4 0.0356
-4 -7 -1 0.1058
-4 6 4 0.1206
0 -7 7 0.0383
0 7 -7 0.0537
5 2 2 0.3065
5 -2 -5 0.3221

loop_
_geom_angle_atom_site_label_1
_geom_angle_atom_site_label_2
_geom_angle_atom_site_label_3
_geom_angle
_geom_angle_site_symmetry_1
_geom_angle_site_symmetry_3
_geom_angle_publ_flag
Cl03 Tb01 Cl02 99.13(2) . . ?
Cl04 Tb01 Cl02 93.94(2) . . ?
Cl04 Tb01 Cl03 88.75(2) . . ?
N005 Tb01 Cl02 113.88(5) . . ?
N005 Tb01 Cl03 125.08(5) . . ?
N005 Tb01 Cl04 128.59(5) . . ?
N006 Tb01 Cl02 78.85(5) . . ?
N006 Tb01 Cl03 82.13(5) . . ?
N006 Tb01 Cl04 167.26(5) . . ?
N006 Tb01 N005 64.15(7) . . ?
N007 Tb01 Cl02 178.40(5) . . ?
N007 Tb01 Cl03 81.06(5) . . ?
N007 Tb01 Cl04 87.65(5) . . ?
N007 Tb01 N005 64.87(7) . . ?
N007 Tb01 N006 99.62(7) . . ?
N007 Tb01 N008 99.69(7) . . ?
N008 Tb01 Cl02 80.46(5) . . ?
N008 Tb01 Cl03 167.67(6) . . ?
N008 Tb01 Cl04 79.00(6) . . ?
N008 Tb01 N005 65.28(7) . . ?
N008 Tb01 N006 109.73(7) . . ?
C009 N005 Tb01 111.71(15) . . ?
C009 N005 C00J 108.49(19) . . ?
C009 N005 C00O 108.82(19) . . ?
C00J N005 Tb01 110.00(15) . . ?
C00O N005 Tb01 108.45(14) . . ?
C00O N005 C00J 109.34(19) . . ?
C00D N006 Tb01 118.54(17) . . ?
C00D N006 C00E 118.1(2) . . ?
C00E N006 Tb01 122.83(18) . . ?
C00B N007 Tb01 119.75(17) . . ?
C00B N007 C00L 118.4(2) . . ?
C00L N007 Tb01 121.43(19) . . ?
C00F N008 Tb01 120.65(17) . . ?
C00I N008 Tb01 121.70(18) . . ?
C00I N008 C00F 117.6(2) . . ?
N005 C009 H00A 109.1 . . ?
N005 C009 H00B 109.1 . . ?
N005 C009 C00F 112.4(2) . . ?
H00A C009 H00B 107.9 . . ?
C00F C009 H00A 109.1 . . ?
C00F C009 H00B 109.1 . . ?
C00G C00A H00C 120.5 . . ?
C00G C00A C00Q 118.9(3) . . ?
C00Q C00A H00C 120.5 . . ?
N007 C00B C00H 121.9(3) . . ?
N007 C00B C00J 116.9(2) . . ?
C00H C00B C00J 121.2(2) . . ?
C00D C00C H00D 120.4 . . ?
C00D C00C C00K 119.2(3) . . ?
C00K C00C H00D 120.4 . . ?
N006 C00D C00C 122.3(3) . . ?
N006 C00D C00O 116.4(2) . . ?
C00C C00D C00O 121.3(3) . . ?
N006 C00E H00E 118.5 . . ?
N006 C00E C00P 122.9(3) . . ?
C00P C00E H00E 118.5 . . ?
N008 C00F C009 115.7(2) . . ?
N008 C00F C00Q 122.4(2) . . ?
C00Q C00F C009 121.8(2) . . ?
C00A C00G H00G 120.7 . . ?
C00I C00G C00A 118.6(3) . . ?
C00I C00G H00G 120.7 . . ?
C00B C00H H00H 120.4 . . ?
C00N C00H C00B 119.2(3) . . ?
C00N C00H H00H 120.4 . . ?
N008 C00I C00G 123.4(3) . . ?
N008 C00I H00I 118.3 . . ?
C00G C00I H00I 118.3 . . ?
N005 C00J C00B 111.2(2) . . ?
N005 C00J H00F 109.4 . . ?
N005 C00J H00J 109.4 . . ?
C00B C00J H00F 109.4 . . ?
C00B C00J H00J 109.4 . . ?
H00F C00J H00J 108.0 . . ?
C00C C00K H00K 120.6 . . ?
C00P C00K C00C 118.7(3) . . ?
C00P C00K H00K 120.6 . . ?
N007 C00L H00L 118.7 . . ?
N007 C00L C00M 122.7(3) . . ?
C00M C00L H00L 118.7 . . ?
C00L C00M H00M 120.4 . . ?
C00L C00M C00N 119.2(3) . . ?
C00N C00M H00M 120.4 . . ?
C00H C00N H00N 120.7 . . ?
C00M C00N C00H 118.6(3) . . ?
C00M C00N H00N 120.7 . . ?
N005 C00O C00D 110.7(2) . . ?
N005 C00O H00O 109.5 . . ?
N005 C00O H00P 109.5 . . ?
C00D C00O H00O 109.5 . . ?
C00D C00O H00P 109.5 . . ?
H00O C00O H00P 108.1 . . ?
C00E C00P C00K 118.7(3) . . ?
C00E C00P H00Q 120.6 . . ?
C00K C00P H00Q 120.6 . . ?
C00A C00Q H00R 120.5 . . ?
C00F C00Q C00A 119.1(3) . . ?
C00F C00Q H00R 120.5 . . ?

loop_
_geom_bond_atom_site_label_1
_geom_bond_atom_site_label_2
_geom_bond_distance
_geom_bond_site_symmetry_2
_geom_bond_publ_flag
Tb01 Cl02 2.6369(6) . ?
Tb01 Cl03 2.6285(7) . ?
Tb01 Cl04 2.6228(7) . ?
Tb01 N005 2.575(2) . ?
Tb01 N006 2.552(2) . ?
Tb01 N007 2.520(2) . ?
Tb01 N008 2.542(2) . ?
N005 C009 1.478(3) . ?
N005 C00J 1.486(3) . ?
N005 C00O 1.482(3) . ?
N006 C00D 1.341(4) . ?
N006 C00E 1.351(3) . ?
N007 C00B 1.344(4) . ?
N007 C00L 1.346(4) . ?
N008 C00F 1.353(3) . ?
N008 C00I 1.348(3) . ?
C009 H00A 0.9900 . ?
C009 H00B 0.9900 . ?
C009 C00F 1.503(3) . ?
C00A H00C 0.9500 . ?
C00A C00G 1.387(4) . ?
C00A C00Q 1.390(4) . ?
C00B C00H 1.390(4) . ?
C00B C00J 1.505(4) . ?
C00C H00D 0.9500 . ?
C00C C00D 1.390(4) . ?
C00C C00K 1.390(4) . ?
C00D C00O 1.506(4) . ?
C00E H00E 0.9500 . ?
C00E C00P 1.384(4) . ?
C00F C00Q 1.383(4) . ?
C00G H00G 0.9500 . ?
C00G C00I 1.378(4) . ?
C00H H00H 0.9500 . ?
C00H C00N 1.389(4) . ?
C00I H00I 0.9500 . ?
C00J H00F 0.9900 . ?
C00J H00J 0.9900 . ?
C00K H00K 0.9500 . ?
C00K C00P 1.386(4) . ?
C00L H00L 0.9500 . ?
C00L C00M 1.377(4) . ?
C00M H00M 0.9500 . ?
C00M C00N 1.382(5) . ?
C00N H00N 0.9500 . ?
C00O H00O 0.9900 . ?
C00O H00P 0.9900 . ?
C00P H00Q 0.9500 . ?
C00Q H00R 0.9500 . ?

loop_
_geom_torsion_atom_site_label_1
_geom_torsion_atom_site_label_2
_geom_torsion_atom_site_label_3
_geom_torsion_atom_site_label_4
_geom_torsion
_geom_torsion_site_symmetry_1
_geom_torsion_site_symmetry_2
_geom_torsion_site_symmetry_3
_geom_torsion_site_symmetry_4
_geom_torsion_publ_flag
Tb01 N005 C009 C00F 42.9(2) . . . . ?
Tb01 N005 C00J C00B 45.2(2) . . . . ?
Tb01 N005 C00O C00D 50.5(2) . . . . ?
Tb01 N006 C00D C00C 173.21(19) . . . . ?
Tb01 N006 C00D C00O -5.1(3) . . . . ?
Tb01 N006 C00E C00P -171.9(2) . . . . ?
Tb01 N007 C00B C00H 173.01(19) . . . . ?
Tb01 N007 C00B C00J -3.9(3) . . . . ?
Tb01 N007 C00L C00M -172.5(2) . . . . ?
Tb01 N008 C00F C009 7.0(3) . . . . ?
Tb01 N008 C00F C00Q -176.44(19) . . . . ?
Tb01 N008 C00I C00G 177.1(2) . . . . ?
N005 C009 C00F N008 -33.7(3) . . . . ?
N005 C009 C00F C00Q 149.6(2) . . . . ?
N006 C00D C00O N005 -31.5(3) . . . . ?
N006 C00E C00P C00K -0.5(4) . . . . ?
N007 C00B C00H C00N -0.5(4) . . . . ?
N007 C00B C00J N005 -28.7(3) . . . . ?
N007 C00L C00M C00N -0.3(4) . . . . ?
N008 C00F C00Q C00A -0.9(4) . . . . ?
C009 N005 C00J C00B -77.2(2) . . . . ?
C009 N005 C00O C00D 172.3(2) . . . . ?
C009 C00F C00Q C00A 175.5(3) . . . . ?
C00A C00G C00I N008 -0.5(4) . . . . ?
C00B N007 C00L C00M 0.1(4) . . . . ?
C00B C00H C00N C00M 0.3(4) . . . . ?
C00C C00D C00O N005 150.2(2) . . . . ?
C00C C00K C00P C00E 0.6(4) . . . . ?
C00D N006 C00E C00P -0.6(4) . . . . ?
C00D C00C C00K C00P 0.3(4) . . . . ?
C00E N006 C00D C00C 1.5(4) . . . . ?
C00E N006 C00D C00O -176.8(2) . . . . ?
C00F N008 C00I C00G -0.2(4) . . . . ?
C00G C00A C00Q C00F 0.1(4) . . . . ?
C00H C00B C00J N005 154.3(2) . . . . ?
C00I N008 C00F C009 -175.7(2) . . . . ?
C00I N008 C00F C00Q 0.9(4) . . . . ?
C00J N005 C009 C00F 164.3(2) . . . . ?
C00J N005 C00O C00D -69.4(3) . . . . ?
C00J C00B C00H C00N 176.3(2) . . . . ?
C00K C00C C00D N006 -1.4(4) . . . . ?
C00K C00C C00D C00O 176.9(2) . . . . ?
C00L N007 C00B C00H 0.3(4) . . . . ?
C00L N007 C00B C00J -176.7(2) . . . . ?
C00L C00M C00N C00H 0.0(4) . . . . ?
C00O N005 C009 C00F -76.8(3) . . . . ?
C00O N005 C00J C00B 164.2(2) . . . . ?
C00Q C00A C00G C00I 0.6(4) . . . . ?

loop_
_exptl_oxdiff_crystal_face_indexfrac_h
_exptl_oxdiff_crystal_face_indexfrac_k
_exptl_oxdiff_crystal_face_indexfrac_l
_exptl_oxdiff_crystal_face_x
_exptl_oxdiff_crystal_face_y
_exptl_oxdiff_crystal_face_z
0.2109 -0.6498 -9.2674 0.2325 0.9711 -0.0537
-0.2419 0.6512 9.2785 -0.2324 -0.9708 0.0592
0.5103 -9.3887 -4.3132 -0.7203 0.6827 -0.1223
-0.1607 9.4242 4.1795 0.7245 -0.6866 0.0600
-3.8544 -6.8411 -1.3388 -0.5423 0.5132 0.6652
-4.4495 5.7219 4.3952 0.4219 -0.4007 0.8133
-0.0032 -7.3914 6.5584 -0.8785 -0.4778 -0.0088
0.0032 7.3914 -6.5584 0.8785 0.4778 0.0088
4.7491 2.4176 2.3761 0.0996 -0.5420 -0.8344
5.1517 -2.0752 -5.3087 -0.0687 0.3613 -0.9299
